data_7152828
loop_
_publ_author_name
'Xie, Zengyang'
'Zhu, Xiaojun'
'Guan, Yangfan'
'Zhu, Dunru'
'Hu, Hongwen'
'Lin, Chen'
'Pan, Yi'
'Jiang, Juli'
'Wang, Leyong'

_publ_section_title
;
 Cu-catalyzed direct C-H bond functionalization: a regioselective protocol
 to 5-aryl thiazolo[3,2-b]-1,2,4-triazoles.
;
_journal_issue 8
_journal_name_full 'Organic &amp; biomolecular chemistry'
_journal_page_first 1390
_journal_page_last 1398
_journal_paper_doi 10.1039/c2ob27326h
_journal_volume 11
_journal_year 2013
_chemical_formula_moiety 'C12 H11 N3 O S'
_chemical_formula_sum 'C12 H11 N3 O S'
_chemical_formula_weight 245.31
_chemical_name_systematic
;
?
;
_space_group_IT_number 19
_symmetry_cell_setting monoclinic
_symmetry_space_group_name_Hall 'P 2ac 2ab'
_symmetry_space_group_name_H-M 'P 21 21 21'
_atom_sites_solution_hydrogens geom
_atom_sites_solution_primary direct
_atom_sites_solution_secondary difmap
_audit_creation_method SHELXL-97
_cell_angle_alpha 90.00
_cell_angle_beta 90.00
_cell_angle_gamma 90.00
_cell_formula_units_Z 4
_cell_length_a 7.0809(7)
_cell_length_b 7.6178(8)
_cell_length_c 21.146(2)
_cell_measurement_temperature 296(2)
_cell_volume 1140.6(2)
_computing_cell_refinement SMART
_computing_data_collection 'SMART (Bruker, 2000)'
_computing_data_reduction 'SAINT (Bruker, 2000)'
_computing_molecular_graphics SHELXTL
_computing_publication_material SHELXTL
_computing_structure_refinement SHELXTL
_computing_structure_solution 'SHELXTL (Bruker, 2000)'
_diffrn_ambient_temperature 296(2)
_diffrn_measured_fraction_theta_full 0.949
_diffrn_measured_fraction_theta_max 0.949
_diffrn_measurement_device_type 'Bruker Smart Apex CCD'
_diffrn_measurement_method 'phi and omega scans'
_diffrn_radiation_monochromator graphite
_diffrn_radiation_source 'sealed tube'
_diffrn_radiation_type MoK\a
_diffrn_radiation_wavelength 0.71073
_diffrn_reflns_av_R_equivalents 0.0313
_diffrn_reflns_av_sigmaI/netI 0.0325
_diffrn_reflns_limit_h_max 8
_diffrn_reflns_limit_h_min -8
_diffrn_reflns_limit_k_max 9
_diffrn_reflns_limit_k_min -9
_diffrn_reflns_limit_l_max 25
_diffrn_reflns_limit_l_min -25
_diffrn_reflns_number 8566
_diffrn_reflns_theta_full 26.85
_diffrn_reflns_theta_max 26.85
_diffrn_reflns_theta_min 1.93
_exptl_absorpt_coefficient_mu 0.269
_exptl_absorpt_correction_T_max 0.908
_exptl_absorpt_correction_T_min 0.886
_exptl_absorpt_correction_type multi-scan
_exptl_crystal_colour colorless
_exptl_crystal_density_diffrn 1.429
_exptl_crystal_density_meas ?
_exptl_crystal_density_method 'not measured'
_exptl_crystal_description block
_exptl_crystal_F_000 512.0
_exptl_crystal_size_max 0.45
_exptl_crystal_size_mid 0.38
_exptl_crystal_size_min 0.36
_refine_diff_density_max 0.129
_refine_diff_density_min -0.186
_refine_diff_density_rms 0.037
_refine_ls_abs_structure_details 'Flack H D (1983), Acta Cryst. A39, 876-881'
_refine_ls_abs_structure_Flack 1.04(9)
_refine_ls_extinction_method none
_refine_ls_goodness_of_fit_ref 1.038
_refine_ls_hydrogen_treatment mixed
_refine_ls_matrix_type full
_refine_ls_number_parameters 156
_refine_ls_number_reflns 2255
_refine_ls_number_restraints 0
_refine_ls_restrained_S_all 1.038
_refine_ls_R_factor_all 0.0486
_refine_ls_R_factor_gt 0.0349
_refine_ls_shift/su_max 0.000
_refine_ls_shift/su_mean 0.000
_refine_ls_structure_factor_coef Fsqd
_refine_ls_weighting_details 'calc w=1/[\s^2^(Fo^2^)+(0.0384P)^2^+0.1287P] where P=(Fo^2^+2Fc^2^)/3'
_refine_ls_weighting_scheme calc
_refine_ls_wR_factor_gt 0.0752
_refine_ls_wR_factor_ref 0.0818
_reflns_number_gt 1853
_reflns_number_total 2255
_reflns_threshold_expression >2sigma(I)
_cod_data_source_file c2ob27326h.txt
_cod_data_source_block 120705e_0m
_cod_depositor_comments
;
The following automatic conversions were performed:

'_exptl_crystal_density_meas' value 'not measured' was changed to '?'
- the value is perceived as not measured.

Automatic conversion script
Id: cif_fix_values 3008 2015-01-20 13:52:24Z robertas 
;
_cod_original_sg_symbol_H-M P2(1)2(1)2(1)
_cod_database_code 7152828

loop_
_symmetry_equiv_pos_as_xyz
'x, y, z'
'-x+1/2, -y, z+1/2'
'-x, y+1/2, -z+1/2'
'x+1/2, -y+1/2, -z'

loop_
_atom_site_label
_atom_site_type_symbol
_atom_site_fract_x
_atom_site_fract_y
_atom_site_fract_z
_atom_site_U_iso_or_equiv
_atom_site_adp_type
_atom_site_occupancy
_atom_site_symmetry_multiplicity
_atom_site_calc_flag
_atom_site_refinement_flags
S1 S 0.61649(8) 0.94346(9) 0.21551(3) 0.04796(18) Uani 1 1 d .
O1 O 1.3682(2) 0.9554(2) 0.36582(7) 0.0599(5) Uani 1 1 d .
C2 C 1.1916(3) 0.8861(3) 0.35845(10) 0.0426(6) Uani 1 1 d .
N3 N 0.8049(3) 0.8769(2) 0.11659(8) 0.0393(4) Uani 1 1 d .
C7 C 1.1153(3) 0.9028(3) 0.29833(9) 0.0394(5) Uani 1 1 d .
H7 H 1.1863 0.9548 0.2664 0.047 Uiso 1 1 calc R
C8 C 0.8524(3) 0.8668(3) 0.22142(10) 0.0362(5) Uani 1 1 d .
C12 C 0.9324(3) 0.8380(3) 0.16459(10) 0.0357(5) Uani 1 1 d .
C11 C 0.6334(3) 0.9347(3) 0.13418(9) 0.0428(5) Uani 1 1 d .
C10 C 0.6452(3) 0.9242(3) 0.03658(10) 0.0548(7) Uani 1 1 d .
H10 H 0.6086 0.9328 -0.0056 0.066 Uiso 1 1 calc R
C6 C 0.9349(3) 0.8431(3) 0.28532(10) 0.0373(5) Uani 1 1 d .
N2 N 0.5249(3) 0.9686(3) 0.08431(9) 0.0541(5) Uani 1 1 d .
C4 C 0.9062(4) 0.7477(3) 0.39293(10) 0.0493(6) Uani 1 1 d .
H4 H 0.8358 0.6948 0.4248 0.059 Uiso 1 1 calc R
N1 N 0.8160(3) 0.8684(3) 0.05233(8) 0.0495(5) Uani 1 1 d .
C3 C 1.0866(4) 0.8063(3) 0.40609(10) 0.0479(6) Uani 1 1 d .
H3 H 1.1373 0.7926 0.4464 0.057 Uiso 1 1 calc R
C9 C 1.1215(3) 0.7696(3) 0.14760(10) 0.0450(5) Uani 1 1 d .
H9A H 1.1895 0.7401 0.1854 0.067 Uiso 1 1 calc R
H9B H 1.1899 0.8576 0.1246 0.067 Uiso 1 1 calc R
H9C H 1.1077 0.6667 0.1218 0.067 Uiso 1 1 calc R
C5 C 0.8285(3) 0.7661(3) 0.33360(10) 0.0442(6) Uani 1 1 d .
H5 H 0.7061 0.7276 0.3257 0.053 Uiso 1 1 calc R
C1 C 1.4458(4) 0.9624(4) 0.42789(12) 0.0660(8) Uani 1 1 d .
H1A H 1.3599 1.0228 0.4555 0.099 Uiso 1 1 calc R
H1B H 1.5641 1.0239 0.4268 0.099 Uiso 1 1 calc R
H1C H 1.4657 0.8452 0.4432 0.099 Uiso 1 1 calc R

loop_
_atom_site_aniso_label
_atom_site_aniso_U_11
_atom_site_aniso_U_22
_atom_site_aniso_U_33
_atom_site_aniso_U_23
_atom_site_aniso_U_13
_atom_site_aniso_U_12
S1 0.0366(3) 0.0654(4) 0.0418(3) -0.0032(3) 0.0053(3) 0.0061(3)
O1 0.0435(10) 0.0876(13) 0.0486(9) 0.0006(9) -0.0088(8) -0.0054(11)
C2 0.0391(13) 0.0452(14) 0.0435(12) -0.0041(10) -0.0003(10) 0.0044(11)
N3 0.0354(10) 0.0468(11) 0.0357(9) 0.0015(8) 0.0014(8) -0.0062(9)
C7 0.0398(12) 0.0411(12) 0.0372(10) 0.0014(9) 0.0054(10) 0.0028(11)
C8 0.0329(11) 0.0380(11) 0.0378(11) -0.0012(9) 0.0040(10) -0.0026(9)
C12 0.0331(12) 0.0356(11) 0.0384(11) -0.0001(9) 0.0018(9) -0.0055(9)
C11 0.0355(12) 0.0500(13) 0.0431(12) 0.0003(11) 0.0012(10) -0.0034(12)
C10 0.0557(16) 0.0695(17) 0.0392(12) 0.0041(12) -0.0071(11) -0.0064(15)
C6 0.0417(12) 0.0334(11) 0.0369(11) -0.0039(10) 0.0027(10) 0.0024(9)
N2 0.0427(11) 0.0726(15) 0.0470(11) 0.0028(11) -0.0046(9) 0.0008(11)
C4 0.0567(15) 0.0513(14) 0.0400(12) 0.0057(10) 0.0101(12) -0.0004(13)
N1 0.0523(13) 0.0626(14) 0.0336(10) -0.0009(9) 0.0029(9) -0.0043(11)
C3 0.0573(16) 0.0492(14) 0.0371(11) 0.0029(10) -0.0012(11) 0.0112(12)
C9 0.0393(13) 0.0518(14) 0.0438(11) -0.0021(10) 0.0053(11) -0.0002(12)
C5 0.0427(14) 0.0475(14) 0.0425(12) 0.0001(10) 0.0066(10) -0.0037(11)
C1 0.0586(16) 0.081(2) 0.0584(16) -0.0074(15) -0.0179(13) 0.0040(16)

loop_
_atom_type_symbol
_atom_type_description
_atom_type_scat_dispersion_real
_atom_type_scat_dispersion_imag
_atom_type_scat_source
C C 0.0033 0.0016 'International Tables Vol C Tables 4.2.6.8 and 6.1.1.4'
H H 0.0000 0.0000 'International Tables Vol C Tables 4.2.6.8 and 6.1.1.4'
N N 0.0061 0.0033 'International Tables Vol C Tables 4.2.6.8 and 6.1.1.4'
O O 0.0106 0.0060 'International Tables Vol C Tables 4.2.6.8 and 6.1.1.4'
S S 0.1246 0.1234 'International Tables Vol C Tables 4.2.6.8 and 6.1.1.4'
Cl Cl 0.1484 0.1585 'International Tables Vol C Tables 4.2.6.8 and 6.1.1.4'

loop_
_geom_angle_atom_site_label_1
_geom_angle_atom_site_label_2
_geom_angle_atom_site_label_3
_geom_angle
C11 S1 C8 89.54(10)
C2 O1 C1 118.21(19)
O1 C2 C7 115.2(2)
O1 C2 C3 125.1(2)
C7 C2 C3 119.7(2)
C11 N3 N1 110.11(18)
C11 N3 C12 117.02(17)
N1 N3 C12 132.86(19)
C6 C7 C2 120.7(2)
C6 C7 H7 119.6
C2 C7 H7 119.6
C12 C8 C6 128.87(19)
C12 C8 S1 112.76(16)
C6 C8 S1 118.36(15)
C8 C12 N3 110.09(18)
C8 C12 C9 130.9(2)
N3 C12 C9 119.01(18)
N2 C11 N3 111.48(19)
N2 C11 S1 137.95(18)
N3 C11 S1 110.57(15)
N1 C10 N2 117.6(2)
N1 C10 H10 121.2
N2 C10 H10 121.2
C7 C6 C5 119.4(2)
C7 C6 C8 120.29(18)
C5 C6 C8 120.29(19)
C11 N2 C10 100.23(19)
C5 C4 C3 121.3(2)
C5 C4 H4 119.3
C3 C4 H4 119.3
C10 N1 N3 100.53(18)
C4 C3 C2 119.3(2)
C4 C3 H3 120.4
C2 C3 H3 120.4
C12 C9 H9A 109.5
C12 C9 H9B 109.5
H9A C9 H9B 109.5
C12 C9 H9C 109.5
H9A C9 H9C 109.5
H9B C9 H9C 109.5
C4 C5 C6 119.5(2)
C4 C5 H5 120.2
C6 C5 H5 120.2
O1 C1 H1A 109.5
O1 C1 H1B 109.5
H1A C1 H1B 109.5
O1 C1 H1C 109.5
H1A C1 H1C 109.5
H1B C1 H1C 109.5

loop_
_geom_bond_atom_site_label_1
_geom_bond_atom_site_label_2
_geom_bond_distance
S1 C11 1.725(2)
S1 C8 1.774(2)
O1 C2 1.366(3)
O1 C1 1.424(3)
C2 C7 1.387(3)
C2 C3 1.392(3)
N3 C11 1.344(3)
N3 N1 1.363(2)
N3 C12 1.391(3)
C7 C6 1.384(3)
C7 H7 0.9300
C8 C12 1.346(3)
C8 C6 1.483(3)
C12 C9 1.481(3)
C11 N2 1.330(3)
C10 N1 1.324(3)
C10 N2 1.364(3)
C10 H10 0.9300
C6 C5 1.398(3)
C4 C5 1.377(3)
C4 C3 1.382(3)
C4 H4 0.9300
C3 H3 0.9300
C9 H9A 0.9600
C9 H9B 0.9600
C9 H9C 0.9600
C5 H5 0.9300
C1 H1A 0.9600
C1 H1B 0.9600
C1 H1C 0.9600
